data_7028058
loop_
_publ_author_name
'Clegg, William'
'Lawlor, Fiona J.'
'Marder, Todd B.'
'Nguyen, Paul'
'Norman, Nicholas C.'
'Orpen, A. Guy'
'Quayle, Michael J.'
'Rice, Craig R.'
'Robins, Edward G.'
'Scott, Andrew J.'
'Souza, Fabio E. S.'
'Stringer, Graham'
'Whittell, George R.'

_publ_section_title
;
 Boron--boron bond oxidative addition to rhodium(I) and iridium(I) centres
;
_journal_issue 2
_journal_name_full 'Journal of the Chemical Society, Dalton Transactions'
_journal_page_first 301
_journal_paper_doi 10.1039/a705374f
_journal_year 1998
_chemical_formula_structural 'Rh (CH3 C6 H3 O2 B)2 (P(C6 H5)3)2 Cl (C H2 Cl 2)3 (C6 H 14)0.5'
_chemical_formula_sum 'C56 H55 B2 Cl7 O4 P2 Rh'
_chemical_formula_weight 1226.62
_chemical_name_systematic
;
 Bis(3-Me-boryl)bis(triphenylphosphine)Rhodium(III)Chloride
;
_space_group_IT_number 2
_symmetry_cell_setting triclinic
_symmetry_space_group_name_Hall '-P 1'
_symmetry_space_group_name_H-M 'P -1'
_audit_creation_method SHELXL
_cell_angle_alpha 80.34(3)
_cell_angle_beta 81.99(3)
_cell_angle_gamma 77.63(3)
_cell_formula_units_Z 2
_cell_length_a 10.939(4)
_cell_length_b 13.843(6)
_cell_length_c 19.916(7)
_cell_measurement_reflns_used 216
_cell_measurement_temperature 173(2)
_cell_measurement_theta_max 50
_cell_measurement_theta_min 5
_cell_volume 2887(2)
_computing_cell_refinement 'SAINT (Siemens, 1995b)'
_computing_data_collection 'SMART (Siemens, 1995b)'
_computing_data_reduction 'SAINT (Siemens, 1995b)'
_computing_molecular_graphics 'SHELXTL (Siemens, 1995a)'
_computing_publication_material 'SHELXTL (Siemens, 1995a)'
_computing_structure_refinement 'SHELXTL (Siemens, 1995a)'
_computing_structure_solution 'SHELXTL (Siemens, 1995a)'
_diffrn_ambient_temperature 173(2)
_diffrn_detector_area_resol_mean 60
_diffrn_measurement_device 'Siemens SMART Area Detector'
_diffrn_measurement_method '\w rotation with narrow frames'
_diffrn_radiation_monochromator graphite
_diffrn_radiation_source 'fine-focus sealed tube'
_diffrn_radiation_type MoK\a
_diffrn_radiation_wavelength 0.71073
_diffrn_reflns_av_R_equivalents 0.0883
_diffrn_reflns_av_sigmaI/netI 0.2838
_diffrn_reflns_limit_h_max 13
_diffrn_reflns_limit_h_min -14
_diffrn_reflns_limit_k_max 7
_diffrn_reflns_limit_k_min -17
_diffrn_reflns_limit_l_max 24
_diffrn_reflns_limit_l_min -25
_diffrn_reflns_number 17737
_diffrn_reflns_theta_max 27.51
_diffrn_reflns_theta_min 1.72
_diffrn_standards_decay_% none
_exptl_absorpt_coefficient_mu 0.719
_exptl_absorpt_correction_T_max 0.526
_exptl_absorpt_correction_T_min 0.288
_exptl_absorpt_correction_type 'Empirical, pseudo-azimuthal scan, (Siemens, 1995a)'
_exptl_crystal_density_diffrn 1.411
_exptl_crystal_density_meas ?
_exptl_crystal_description plate
_exptl_crystal_F_000 1254
_exptl_crystal_size_max 0.5
_exptl_crystal_size_mid 0.2
_exptl_crystal_size_min 0.05
_refine_diff_density_max 2.625
_refine_diff_density_min -1.841
_refine_diff_density_rms 0.184
_refine_ls_extinction_coef none
_refine_ls_extinction_method none
_refine_ls_goodness_of_fit_all 0.899
_refine_ls_goodness_of_fit_obs 1.248
_refine_ls_hydrogen_treatment 'see text'
_refine_ls_matrix_type full
_refine_ls_number_parameters 642
_refine_ls_number_reflns 12337
_refine_ls_number_restraints 24
_refine_ls_restrained_S_all 0.904
_refine_ls_restrained_S_obs 1.256
_refine_ls_R_factor_all 0.2386
_refine_ls_R_factor_obs 0.1083
_refine_ls_shift/esd_max -0.063
_refine_ls_shift/esd_mean 0.004
_refine_ls_structure_factor_coef Fsqd
_refine_ls_weighting_details 'w=1/[\s^2^(Fo^2^)+(0.1355P)^2^+8.18P] where P=(Max(Fo^2^)+2Fc^2^)/3'
_refine_ls_weighting_scheme calc
_refine_ls_wR_factor_all 0.3042
_refine_ls_wR_factor_obs 0.2459
_reflns_number_observed 4356
_reflns_number_total 12337
_reflns_observed_criterion >2sigma(I)
_cod_data_source_file f705374sup1.cif
_cod_data_source_block 4d
_cod_depositor_comments
;
The following automatic conversions were performed:

'_exptl_crystal_density_meas' value 'not measured' was changed to '?'
- the value is perceived as not measured.

Automatic conversion script
Id: cif_fix_values 3008 2015-01-20 13:52:24Z robertas 

The following automatic conversions were performed:

'_refine_ls_weighting_scheme' value 'calc
w=1/[\s^2^(Fo^2^)+(0.1355P)^2^+8.18P] where P=(Max(Fo^2^)+2Fc^2^)/3'
was changed to 'calc'. New tag '_refine_ls_weighting_details' was
created. The value of the new tag was set to
'w=1/[\s^2^(Fo^2^)+(0.1355P)^2^+8.18P] where
P=(Max(Fo^2^)+2Fc^2^)/3'.

Automatic conversion script
Id: cif_fix_values 3143 2015-03-26 13:38:13Z robertas 
;
_cod_original_cell_volume 2887.3(20)
_cod_database_code 7028058

loop_
_symmetry_equiv_pos_as_xyz
'x, y, z'
'-x, -y, -z'

loop_
_atom_site_aniso_label
_atom_site_aniso_U_11
_atom_site_aniso_U_22
_atom_site_aniso_U_33
_atom_site_aniso_U_23
_atom_site_aniso_U_13
_atom_site_aniso_U_12
Rh1 0.0291(5) 0.0430(7) 0.0241(4) 0.0111(4) -0.0035(3) -0.0270(4)
P1 0.0282(14) 0.042(2) 0.0236(14) 0.0121(13) -0.0053(11) -0.0242(15)
P2 0.0308(15) 0.039(2) 0.0247(14) 0.0094(13) -0.0051(11) -0.0230(15)
B1 0.028(7) 0.038(9) 0.028(6) -0.009(6) -0.001(5) -0.005(6)
B2 0.020(4) 0.029(5) 0.030(4) 0.008(4) -0.013(3) -0.007(4)
O1 0.031(4) 0.051(6) 0.040(4) 0.012(4) 0.003(3) -0.017(4)
O2 0.028(4) 0.046(5) 0.037(4) 0.002(4) -0.007(3) -0.019(4)
O3 0.039(4) 0.037(5) 0.029(4) 0.007(4) 0.002(3) -0.008(4)
O4 0.041(4) 0.038(5) 0.020(4) 0.009(3) 0.000(3) -0.014(4)
Cl1 0.047(2) 0.049(2) 0.0314(15) 0.0116(13) -0.0085(12) -0.036(2)
C11 0.029(6) 0.061(9) 0.031(6) -0.004(6) -0.027(5) -0.009(6)
C12 0.046(4) 0.040(5) 0.031(4) 0.017(4) -0.020(4) -0.028(4)
C13 0.052(8) 0.059(11) 0.054(8) 0.012(7) 0.013(6) -0.022(8)
C14 0.072(9) 0.032(9) 0.067(9) -0.027(7) 0.006(8) 0.004(8)
C15 0.068(9) 0.045(10) 0.051(8) 0.000(7) -0.001(7) -0.040(8)
C16 0.050(7) 0.046(9) 0.035(6) 0.008(6) -0.013(5) -0.029(7)
C21 0.030(6) 0.044(8) 0.030(6) 0.013(5) -0.008(5) -0.027(6)
C22 0.039(6) 0.063(10) 0.031(6) 0.011(6) -0.007(5) -0.029(7)
C23 0.024(6) 0.059(10) 0.048(7) 0.013(7) -0.014(5) -0.014(6)
C24 0.035(7) 0.073(11) 0.040(7) -0.001(7) -0.006(5) -0.036(7)
C25 0.060(8) 0.049(10) 0.053(8) -0.001(7) -0.008(7) -0.030(8)
C26 0.043(7) 0.041(9) 0.038(7) 0.007(6) -0.015(5) -0.015(6)
C31 0.039(6) 0.031(7) 0.025(5) 0.001(5) 0.006(5) -0.019(6)
C32 0.034(6) 0.039(8) 0.024(5) 0.010(5) -0.004(4) -0.016(6)
C33 0.039(6) 0.037(8) 0.038(6) 0.013(5) 0.006(5) -0.016(6)
C34 0.038(7) 0.043(8) 0.048(7) -0.004(6) 0.009(5) -0.023(6)
C35 0.029(6) 0.082(11) 0.037(7) 0.006(6) -0.002(5) -0.032(7)
C36 0.039(6) 0.078(11) 0.028(6) 0.009(6) 0.000(5) -0.036(7)
C41 0.036(6) 0.036(8) 0.031(6) 0.011(5) -0.005(5) -0.021(6)
C42 0.038(4) 0.046(5) 0.044(5) 0.013(4) -0.002(4) -0.020(4)
C43 0.044(7) 0.082(12) 0.071(9) 0.048(8) -0.004(7) -0.039(8)
C44 0.039(7) 0.100(13) 0.053(8) 0.028(8) -0.033(6) -0.017(8)
C45 0.044(7) 0.082(11) 0.042(7) 0.039(7) -0.012(6) -0.032(8)
C46 0.028(6) 0.063(10) 0.040(7) 0.012(6) 0.004(5) -0.024(6)
C51 0.030(6) 0.039(8) 0.035(6) 0.015(5) -0.010(5) -0.020(6)
C52 0.052(8) 0.047(9) 0.050(8) 0.011(7) 0.010(6) -0.031(7)
C53 0.080(10) 0.074(11) 0.040(7) 0.012(7) -0.003(7) -0.053(9)
C54 0.061(9) 0.060(11) 0.066(9) 0.030(8) -0.033(7) -0.049(8)
C55 0.031(7) 0.060(11) 0.087(11) 0.028(8) -0.008(7) -0.030(7)
C56 0.033(6) 0.066(10) 0.048(7) 0.011(6) -0.008(5) -0.037(7)
C61 0.050(7) 0.053(9) 0.031(6) -0.003(6) 0.014(5) -0.043(7)
C62 0.060(8) 0.058(10) 0.040(7) 0.006(7) 0.000(6) -0.026(8)
C63 0.048(7) 0.056(9) 0.033(6) 0.005(6) -0.003(5) -0.039(7)
C64 0.073(9) 0.025(8) 0.046(8) 0.005(6) 0.015(7) -0.020(7)
C65 0.036(7) 0.056(10) 0.063(9) 0.008(7) -0.004(6) -0.006(7)
C66 0.026(4) 0.042(5) 0.029(4) 0.005(4) -0.016(3) -0.025(4)
C71 0.032(6) 0.037(8) 0.034(6) 0.019(5) -0.013(5) -0.025(6)
C72 0.040(6) 0.056(9) 0.024(6) 0.003(6) -0.008(5) -0.034(7)
C73 0.027(6) 0.084(12) 0.060(8) -0.013(8) 0.001(6) -0.028(7)
C74 0.040(7) 0.127(16) 0.048(8) -0.005(9) -0.001(6) -0.052(9)
C75 0.039(7) 0.064(11) 0.050(8) 0.000(7) -0.011(6) -0.034(7)
C76 0.038(7) 0.065(10) 0.045(7) -0.002(7) -0.005(5) -0.026(7)
C77 0.063(9) 0.066(12) 0.115(13) -0.031(10) 0.000(9) -0.032(9)
C81 0.032(6) 0.031(8) 0.053(8) 0.000(6) -0.012(5) -0.017(6)
C82 0.027(6) 0.038(8) 0.033(6) -0.004(5) 0.001(5) -0.018(6)
C83 0.049(7) 0.058(10) 0.040(7) -0.003(7) 0.003(6) -0.025(8)
C84 0.052(8) 0.053(10) 0.053(8) -0.016(7) 0.006(6) -0.033(8)
C85 0.029(6) 0.059(10) 0.062(9) -0.006(7) -0.012(6) -0.012(7)
C86 0.057(8) 0.046(10) 0.054(8) -0.005(7) 0.009(7) -0.029(8)
C87 0.134(16) 0.079(14) 0.068(11) 0.023(9) -0.010(11) -0.009(12)
Cl6 0.111(4) 0.154(6) 0.171(6) 0.014(5) -0.015(4) -0.057(4)
Cl4 0.125(4) 0.212(7) 0.157(5) -0.087(5) 0.063(4) -0.111(5)
Cl7 0.115(4) 0.164(6) 0.097(4) 0.040(4) -0.006(3) -0.047(4)
Cl5 0.098(3) 0.089(4) 0.131(4) -0.032(3) 0.028(3) -0.041(3)
C97 0.093(13) 0.101(17) 0.154(18) -0.052(14) 0.041(13) -0.054(13)
C98 0.123(16) 0.087(16) 0.166(20) 0.034(13) 0.044(15) -0.059(14)
Cl9 0.101(4) 0.217(8) 0.108(4) -0.028(4) 0.008(3) -0.053(5)
Cl8 0.118(4) 0.225(8) 0.109(4) 0.022(5) 0.018(4) -0.033(5)
C99 0.113(17) 0.407(51) 0.128(21) -0.143(27) -0.065(15) 0.083(24)
C101 0.032(14) 0.277(43) 0.283(44) -0.139(37) 0.020(19) -0.034(22)
C100 0.111(20) 0.315(48) 0.260(37) -0.162(37) -0.018(22) 0.000(25)

loop_
_atom_site_label
_atom_site_type_symbol
_atom_site_fract_x
_atom_site_fract_y
_atom_site_fract_z
_atom_site_U_iso_or_equiv
_atom_site_thermal_displace_type
_atom_site_occupancy
_atom_site_calc_flag
_atom_site_refinement_flags
Rh1 Rh 0.57522(8) 0.69362(7) 0.72845(4) 0.0308(3) Uani 1 d .
P1 P 0.5558(2) 0.8049(2) 0.62712(13) 0.0304(7) Uani 1 d .
P2 P 0.5617(3) 0.5943(2) 0.83561(13) 0.0303(7) Uani 1 d .
B1 B 0.4303(11) 0.6375(11) 0.7067(6) 0.031(3) Uani 1 d .
B2 B 0.6694(10) 0.5861(9) 0.6829(6) 0.027(3) Uani 1 d U
O1 O 0.4302(6) 0.5546(6) 0.6757(4) 0.042(2) Uani 1 d .
O2 O 0.3095(6) 0.6885(6) 0.7234(3) 0.036(2) Uani 1 d .
O3 O 0.7251(7) 0.4900(6) 0.7168(3) 0.037(2) Uani 1 d .
O4 O 0.7131(7) 0.5850(6) 0.6127(3) 0.033(2) Uani 1 d .
Cl1 Cl 0.6888(3) 0.7998(2) 0.77342(13) 0.0402(8) Uani 1 d .
C11 C 0.4851(10) 0.9226(10) 0.6549(5) 0.038(3) Uani 1 d .
C12 C 0.3921(10) 0.9207(9) 0.7018(5) 0.037(3) Uani 1 d U
H12 H 0.3653(10) 0.8598(9) 0.7203(5) 0.044 Uiso 1 calc R
C13 C 0.3268(12) 1.0171(11) 0.7266(6) 0.057(4) Uani 1 d .
H13 H 0.2519(12) 1.0196(11) 0.7573(6) 0.069 Uiso 1 calc R
C14 C 0.3782(13) 1.1057(10) 0.7038(7) 0.058(4) Uani 1 d .
H14 H 0.3421(13) 1.1666(10) 0.7211(7) 0.070 Uiso 1 calc R
C15 C 0.4841(12) 1.0983(11) 0.6550(6) 0.052(4) Uani 1 d .
H15 H 0.5192(12) 1.1558(11) 0.6378(6) 0.062 Uiso 1 calc R
C16 C 0.5361(11) 1.0119(10) 0.6323(6) 0.041(3) Uani 1 d .
H16 H 0.6092(11) 1.0091(10) 0.6002(6) 0.050 Uiso 1 calc R
C21 C 0.4451(10) 0.7900(9) 0.5693(5) 0.033(3) Uani 1 d .
C22 C 0.3428(10) 0.8641(10) 0.5545(5) 0.043(3) Uani 1 d .
H22 H 0.3277(10) 0.9235(10) 0.5748(5) 0.052 Uiso 1 calc R
C23 C 0.2608(10) 0.8525(10) 0.5097(6) 0.044(3) Uani 1 d .
H23 H 0.1918(10) 0.9047(10) 0.4983(6) 0.053 Uiso 1 calc R
C24 C 0.2809(11) 0.7654(11) 0.4825(6) 0.046(3) Uani 1 d .
H24 H 0.2245(11) 0.7555(11) 0.4532(6) 0.055 Uiso 1 calc R
C25 C 0.3817(12) 0.6937(11) 0.4978(6) 0.052(3) Uani 1 d .
H25 H 0.3953(12) 0.6337(11) 0.4783(6) 0.062 Uiso 1 calc R
C26 C 0.4661(11) 0.7033(10) 0.5405(5) 0.040(3) Uani 1 d .
H26 H 0.5368(11) 0.6516(10) 0.5499(5) 0.048 Uiso 1 calc R
C31 C 0.6972(10) 0.8254(8) 0.5700(5) 0.031(3) Uani 1 d .
C32 C 0.6916(10) 0.8585(8) 0.5012(5) 0.033(3) Uani 1 d .
H32 H 0.6147(10) 0.8680(8) 0.4817(5) 0.039 Uiso 1 calc R
C33 C 0.8015(10) 0.8782(9) 0.4600(6) 0.040(3) Uani 1 d .
H33 H 0.7993(10) 0.8990(9) 0.4122(6) 0.048 Uiso 1 calc R
C34 C 0.9102(10) 0.8678(9) 0.4880(6) 0.042(3) Uani 1 d .
H34 H 0.9823(10) 0.8848(9) 0.4599(6) 0.050 Uiso 1 calc R
C35 C 0.9183(10) 0.8337(10) 0.5551(6) 0.048(4) Uani 1 d .
H35 H 0.9964(10) 0.8239(10) 0.5734(6) 0.057 Uiso 1 calc R
C36 C 0.8078(10) 0.8121(10) 0.5991(6) 0.047(3) Uani 1 d .
H36 H 0.8113(10) 0.7894(10) 0.6466(6) 0.056 Uiso 1 calc R
C41 C 0.7046(10) 0.5230(8) 0.8698(5) 0.034(3) Uani 1 d .
C42 C 0.8211(10) 0.5499(9) 0.8448(6) 0.043(3) Uani 1 d U
H42 H 0.8252(10) 0.6047(9) 0.8093(6) 0.052 Uiso 1 calc R
C43 C 0.9302(12) 0.4965(11) 0.8718(7) 0.069(5) Uani 1 d .
H43 H 1.0082(12) 0.5161(11) 0.8548(7) 0.082 Uiso 1 calc R
C44 C 0.9281(11) 0.4190(12) 0.9206(6) 0.065(4) Uani 1 d .
H44 H 1.0039(11) 0.3829(12) 0.9381(6) 0.078 Uiso 1 calc R
C45 C 0.8103(11) 0.3897(11) 0.9470(6) 0.058(4) Uani 1 d .
H45 H 0.8070(11) 0.3352(11) 0.9828(6) 0.069 Uiso 1 calc R
C46 C 0.7043(10) 0.4408(10) 0.9202(6) 0.045(3) Uani 1 d .
H46 H 0.6271(10) 0.4196(10) 0.9364(6) 0.053 Uiso 1 calc R
C51 C 0.4558(10) 0.5044(9) 0.8482(5) 0.034(3) Uani 1 d .
C52 C 0.4900(12) 0.4217(10) 0.8147(6) 0.050(3) Uani 1 d .
H52 H 0.5676(12) 0.4127(10) 0.7863(6) 0.060 Uiso 1 calc R
C53 C 0.4129(13) 0.3496(11) 0.8214(6) 0.062(4) Uani 1 d .
H53 H 0.4367(13) 0.2931(11) 0.7978(6) 0.074 Uiso 1 calc R
C54 C 0.2992(13) 0.3660(11) 0.8647(7) 0.059(4) Uani 1 d .
H54 H 0.2450(13) 0.3193(11) 0.8703(7) 0.071 Uiso 1 calc R
C55 C 0.2649(11) 0.4462(11) 0.8985(7) 0.060(4) Uani 1 d .
H55 H 0.1868(11) 0.4556(11) 0.9265(7) 0.072 Uiso 1 calc R
C56 C 0.3439(10) 0.5162(10) 0.8926(6) 0.047(3) Uani 1 d .
H56 H 0.3216(10) 0.5705(10) 0.9183(6) 0.056 Uiso 1 calc R
C61 C 0.4881(11) 0.6828(9) 0.8954(5) 0.042(3) Uani 1 d .
C62 C 0.4800(12) 0.7536(11) 0.9974(6) 0.052(4) Uani 1 d .
H62 H 0.5127(12) 0.7534(11) 1.0392(6) 0.063 Uiso 1 calc R
C63 C 0.5389(11) 0.6832(10) 0.9552(5) 0.043(3) Uani 1 d .
H63A H 0.6124(11) 0.6363(10) 0.9671(5) 0.051 Uiso 1 calc R
C64 C 0.3725(13) 0.8256(9) 0.9796(6) 0.050(3) Uani 1 d .
H64 H 0.3335(13) 0.8760(9) 1.0071(6) 0.060 Uiso 1 calc R
C65 C 0.3270(11) 0.8175(10) 0.9181(7) 0.054(4) Uani 1 d .
H65 H 0.2537(11) 0.8631(10) 0.9043(7) 0.065 Uiso 1 calc R
C66 C 0.3885(9) 0.7415(9) 0.8749(5) 0.029(2) Uani 1 d U
H66 H 0.3566(9) 0.7359(9) 0.8340(5) 0.035 Uiso 1 calc R
C71 C 0.3006(10) 0.5586(9) 0.6739(5) 0.034(3) Uani 1 d .
C72 C 0.2304(10) 0.6345(10) 0.7029(5) 0.037(3) Uani 1 d .
C73 C 0.0983(10) 0.6539(11) 0.7096(6) 0.055(4) Uani 1 d .
H73 H 0.0475(10) 0.7081(11) 0.7304(6) 0.066 Uiso 1 calc R
C74 C 0.0488(12) 0.5845(14) 0.6823(6) 0.067(5) Uani 1 d .
H74 H -0.0402(12) 0.5920(14) 0.6858(6) 0.081 Uiso 1 calc R
C75 C 0.1176(11) 0.5100(11) 0.6523(6) 0.048(3) Uani 1 d .
H75 H 0.0765(11) 0.4697(11) 0.6324(6) 0.057 Uiso 1 calc R
C76 C 0.2497(11) 0.4882(11) 0.6487(6) 0.047(3) Uani 1 d .
C77 C 0.3311(13) 0.4045(12) 0.6199(9) 0.077(5) Uani 1 d .
H77A H 0.3973(58) 0.3739(47) 0.6497(27) 0.116 Uiso 1 calc R
H77B H 0.3696(74) 0.4281(17) 0.5743(22) 0.116 Uiso 1 calc R
H77C H 0.2814(23) 0.3549(37) 0.6161(50) 0.116 Uiso 1 calc R
C81 C 0.8044(10) 0.4374(9) 0.6683(6) 0.037(3) Uani 1 d .
C82 C 0.7923(10) 0.4973(9) 0.6035(5) 0.032(3) Uani 1 d .
C83 C 0.8617(11) 0.4652(11) 0.5464(6) 0.048(3) Uani 1 d .
H83 H 0.8554(11) 0.5039(11) 0.5024(6) 0.058 Uiso 1 calc R
C84 C 0.9438(12) 0.3711(10) 0.5559(6) 0.049(3) Uani 1 d .
H84 H 0.9943(12) 0.3465(10) 0.5173(6) 0.059 Uiso 1 calc R
C85 C 0.9531(10) 0.3137(11) 0.6198(7) 0.049(3) Uani 1 d .
H85 H 1.0099(10) 0.2512(11) 0.6243(7) 0.059 Uiso 1 calc R
C86 C 0.8804(12) 0.3469(11) 0.6767(7) 0.051(4) Uani 1 d .
C87 C 0.8939(17) 0.2892(13) 0.7506(8) 0.099(6) Uani 1 d .
H87A H 0.8115(26) 0.2978(76) 0.7778(20) 0.149 Uiso 1 calc R
H87B H 0.9526(89) 0.3156(62) 0.7721(24) 0.149 Uiso 1 calc R
H87C H 0.9261(110) 0.2180(19) 0.7481(9) 0.149 Uiso 1 calc R
Cl6 Cl 0.0533(5) 0.9387(5) 0.6975(3) 0.145(2) Uani 1 d .
Cl4 Cl 0.3365(5) 0.9414(6) 1.1466(3) 0.153(3) Uani 1 d .
Cl7 Cl -0.1701(5) 1.0802(5) 0.6699(3) 0.130(2) Uani 1 d .
Cl5 Cl 0.5998(4) 0.9271(4) 1.1015(3) 0.105(2) Uani 1 d .
C97 C 0.4600(15) 1.0026(14) 1.1308(10) 0.112(7) Uani 1 d .
H97A H 0.4719(15) 1.0258(14) 1.1734(10) 0.135 Uiso 1 calc R
H97B H 0.4399(15) 1.0622(14) 1.0961(10) 0.135 Uiso 1 calc R
C98 C -0.1003(18) 0.9684(14) 0.7194(11) 0.132(8) Uani 1 d .
H98A H -0.1158(18) 0.9766(14) 0.7684(11) 0.158 Uiso 1 calc R
H98B H -0.1402(18) 0.9133(14) 0.7131(11) 0.158 Uiso 1 calc R
Cl9 Cl 0.0357(5) 0.7461(6) 0.8853(3) 0.140(2) Uani 1 d .
Cl8 Cl -0.1789(6) 0.7950(6) 0.9802(3) 0.159(3) Uani 1 d .
C99 C -0.1210(20) 0.7762(26) 0.9066(12) 0.219(18) Uani 1 d .
H99A H -0.1524(20) 0.8373(26) 0.8753(12) 0.263 Uiso 1 calc R
H99B H -0.1577(20) 0.7222(26) 0.8954(12) 0.263 Uiso 1 calc R
C101 C 0.0352(15) 0.9785(32) 1.0190(21) 0.189(17) Uani 1 d .
C100 C -0.0170(24) 0.9288(29) 1.1037(18) 0.221(17) Uani 1 d .

loop_
_atom_type_symbol
_atom_type_description
_atom_type_scat_dispersion_real
_atom_type_scat_dispersion_imag
_atom_type_scat_source
C C 0.0033 0.0016 'International Tables Vol C Tables 4.2.6.8 and 6.1.1.4'
H H 0.0000 0.0000 'International Tables Vol C Tables 4.2.6.8 and 6.1.1.4'
B B 0.0013 0.0007 'International Tables Vol C Tables 4.2.6.8 and 6.1.1.4'
O O 0.0106 0.0060 'International Tables Vol C Tables 4.2.6.8 and 6.1.1.4'
P P 0.1023 0.0942 'International Tables Vol C Tables 4.2.6.8 and 6.1.1.4'
Cl Cl 0.1484 0.1585 'International Tables Vol C Tables 4.2.6.8 and 6.1.1.4'
Rh Rh -1.1178 0.9187 'International Tables Vol C Tables 4.2.6.8 and 6.1.1.4'

loop_
_geom_angle_atom_site_label_1
_geom_angle_atom_site_label_2
_geom_angle_atom_site_label_3
_geom_angle
_geom_angle_site_symmetry_1
B2 Rh1 B1 80.9(5) .
B2 Rh1 P1 93.4(3) .
B1 Rh1 P1 88.4(4) .
B2 Rh1 P2 93.8(3) .
B1 Rh1 P2 87.2(4) .
P1 Rh1 P2 170.81(11) .
B2 Rh1 Cl1 118.9(3) .
B1 Rh1 Cl1 160.2(4) .
P1 Rh1 Cl1 91.07(10) .
P2 Rh1 Cl1 90.34(10) .
C11 P1 C31 106.1(5) .
C11 P1 C21 102.7(5) .
C31 P1 C21 104.3(5) .
C11 P1 Rh1 104.2(4) .
C31 P1 Rh1 119.6(4) .
C21 P1 Rh1 118.0(3) .
C41 P2 C61 106.6(5) .
C41 P2 C51 104.2(5) .
C61 P2 C51 103.8(5) .
C41 P2 Rh1 119.5(3) .
C61 P2 Rh1 104.5(4) .
C51 P2 Rh1 116.8(3) .
O2 B1 O1 111.7(10) .
O2 B1 Rh1 117.4(9) .
O1 B1 Rh1 130.9(8) .
O4 B2 O3 105.2(9) .
O4 B2 Rh1 129.6(8) .
O3 B2 Rh1 124.8(8) .
B1 O1 C71 102.7(9) .
B1 O2 C72 105.2(9) .
C81 O3 B2 108.5(8) .
C82 O4 B2 110.4(8) .
C12 C11 C16 121.3(12) .
C12 C11 P1 115.3(10) .
C16 C11 P1 123.1(9) .
C11 C12 C13 118.2(11) .
C14 C13 C12 119.7(11) .
C15 C14 C13 117.1(12) .
C16 C15 C14 121.1(12) .
C15 C16 C11 122.2(11) .
C26 C21 C22 119.8(10) .
C26 C21 P1 119.2(9) .
C22 C21 P1 121.0(10) .
C21 C22 C23 120.4(12) .
C24 C23 C22 119.4(11) .
C25 C24 C23 119.1(11) .
C24 C25 C26 123.1(13) .
C21 C26 C25 118.1(11) .
C36 C31 C32 121.1(9) .
C36 C31 P1 117.6(7) .
C32 C31 P1 121.1(8) .
C31 C32 C33 119.0(10) .
C34 C33 C32 120.6(10) .
C35 C34 C33 121.3(10) .
C34 C35 C36 119.8(10) .
C31 C36 C35 118.1(10) .
C46 C41 C42 117.6(10) .
C46 C41 P2 122.3(8) .
C42 C41 P2 120.1(8) .
C43 C42 C41 120.2(10) .
C44 C43 C42 121.5(11) .
C43 C44 C45 119.5(11) .
C46 C45 C44 119.1(10) .
C45 C46 C41 122.1(10) .
C52 C51 C56 119.4(11) .
C52 C51 P2 118.8(8) .
C56 C51 P2 121.7(10) .
C51 C52 C53 122.1(11) .
C54 C53 C52 116.7(14) .
C55 C54 C53 121.9(12) .
C54 C55 C56 120.8(12) .
C51 C56 C55 119.0(13) .
C66 C61 C63 125.9(12) .
C66 C61 P2 112.6(9) .
C63 C61 P2 121.5(10) .
C63 C62 C64 121.5(12) .
C61 C63 C62 118.6(12) .
C65 C64 C62 115.4(12) .
C64 C65 C66 122.5(11) .
C61 C66 C65 116.2(10) .
C72 C71 C76 123.3(10) .
C72 C71 O1 111.4(9) .
C76 C71 O1 125.2(12) .
C71 C72 O2 108.9(9) .
C71 C72 C73 123.1(11) .
O2 C72 C73 128.0(12) .
C72 C73 C74 112.9(13) .
C75 C74 C73 124.4(12) .
C74 C75 C76 122.3(12) .
C71 C76 C75 113.8(13) .
C71 C76 C77 120.8(11) .
C75 C76 C77 125.3(12) .
C86 C81 O3 129.7(11) .
C86 C81 C82 123.0(12) .
O3 C81 C82 107.3(10) .
O4 C82 C83 131.2(11) .
O4 C82 C81 108.6(9) .
C83 C82 C81 120.1(12) .
C82 C83 C84 116.5(12) .
C85 C84 C83 122.2(12) .
C86 C85 C84 120.3(13) .
C81 C86 C85 117.8(13) .
C81 C86 C87 119.3(12) .
C85 C86 C87 122.5(13) .
Cl4 C97 Cl5 112.4(10) .
Cl6 C98 Cl7 112.0(9) .
Cl8 C99 Cl9 122.3(12) .
C101 C101 C100 121.4(33) 2_577

loop_
_geom_bond_atom_site_label_1
_geom_bond_atom_site_label_2
_geom_bond_distance
_geom_bond_site_symmetry_2
Rh1 B2 1.906(13) .
Rh1 B1 2.034(12) .
Rh1 P1 2.329(3) .
Rh1 P2 2.341(3) .
Rh1 Cl1 2.458(3) .
P1 C11 1.790(13) .
P1 C31 1.831(10) .
P1 C21 1.847(10) .
P2 C41 1.815(11) .
P2 C61 1.835(12) .
P2 C51 1.841(11) .
B1 O2 1.383(14) .
B1 O1 1.391(15) .
B2 O4 1.414(13) .
B2 O3 1.437(13) .
O1 C71 1.412(11) .
O2 C72 1.397(12) .
O3 C81 1.396(13) .
O4 C82 1.355(13) .
C11 C12 1.284(14) .
C11 C16 1.44(2) .
C12 C13 1.50(2) .
C13 C14 1.44(2) .
C14 C15 1.40(2) .
C15 C16 1.33(2) .
C21 C26 1.38(2) .
C21 C22 1.37(2) .
C22 C23 1.400(14) .
C23 C24 1.37(2) .
C24 C25 1.35(2) .
C25 C26 1.379(15) .
C31 C36 1.377(14) .
C31 C32 1.377(13) .
C32 C33 1.408(13) .
C33 C34 1.353(15) .
C34 C35 1.349(15) .
C35 C36 1.445(14) .
C41 C46 1.386(15) .
C41 C42 1.405(13) .
C42 C43 1.39(2) .
C43 C44 1.32(2) .
C44 C45 1.44(2) .
C45 C46 1.350(15) .
C51 C52 1.38(2) .
C51 C56 1.403(15) .
C52 C53 1.42(2) .
C53 C54 1.41(2) .
C54 C55 1.35(2) .
C55 C56 1.41(2) .
C61 C66 1.28(2) .
C61 C63 1.383(15) .
C62 C63 1.39(2) .
C62 C64 1.41(2) .
C64 C65 1.42(2) .
C65 C66 1.46(2) .
C71 C72 1.33(2) .
C71 C76 1.41(2) .
C72 C73 1.404(15) .
C73 C74 1.41(2) .
C74 C75 1.32(2) .
C75 C76 1.41(2) .
C76 C77 1.45(2) .
C81 C86 1.35(2) .
C81 C82 1.418(15) .
C82 C83 1.361(15) .
C83 C84 1.42(2) .
C84 C85 1.39(2) .
C85 C86 1.38(2) .
C86 C87 1.56(2) .
Cl6 C98 1.66(2) .
Cl4 C97 1.71(2) .
Cl7 C98 1.77(2) .
Cl5 C97 1.74(2) .
Cl9 C99 1.69(2) .
Cl8 C99 1.56(2) .
C101 C101 1.15(6) 2_577
C101 C100 1.78(5) .
